data_7240560
loop_
_publ_author_name
'Lu, Shi-Chao'
'Wu, Botao'
'Zhang, Shi-Peng'
'Gong, Ya-Ling'
'Xu, Shu'

_publ_section_title
;
 K2S2O8-mediated radical cyclisation of 2-alkynylthioanisoles or
 -selenoanisoles: a green and regioselective route to
 3-nitrobenzothiophenes and benzoselenophenes
;
_journal_issue 32
_journal_name_full 'RSC Advances'
_journal_page_first 19083
_journal_page_last 19087
_journal_paper_doi 10.1039/D0RA03894F
_journal_volume 10
_journal_year 2020
_chemical_formula_moiety 'C14 H9 N O2 S'
_chemical_formula_sum 'C14 H9 N O2 S'
_chemical_formula_weight 255.28
_space_group_crystal_system monoclinic
_space_group_IT_number 14
_space_group_name_Hall '-P 2ybc'
_space_group_name_H-M_alt 'P 1 21/c 1'
_atom_sites_solution_hydrogens geom
_atom_sites_solution_primary dual
_audit_creation_date 2019-01-18
_audit_creation_method
;
Olex2 1.2
(compiled 2018.05.29 svn.r3508 for OlexSys, GUI svn.r5506)
;
_audit_update_record
;
2019-05-07 deposited with the CCDC.	2020-05-06 downloaded from the CCDC.
;
_cell_angle_alpha 90
_cell_angle_beta 99.5030(10)
_cell_angle_gamma 90
_cell_formula_units_Z 4
_cell_length_a 6.2070(2)
_cell_length_b 17.4113(6)
_cell_length_c 10.8693(4)
_cell_measurement_reflns_used 9722
_cell_measurement_temperature 178(2)
_cell_measurement_theta_max 55.05
_cell_measurement_theta_min 4.215
_cell_volume 1158.55(7)
_computing_cell_refinement 'SAINT v8.37A (Bruker, 2015)'
_computing_data_reduction 'SAINT v8.37A (Bruker, 2015)'
_computing_molecular_graphics 'Olex2 (Dolomanov et al., 2009)'
_computing_publication_material 'Olex2 (Dolomanov et al., 2009)'
_computing_structure_refinement 'ShelXL (Sheldrick, 2015)'
_computing_structure_solution 'ShelXT (Sheldrick, 2015)'
_diffrn_ambient_temperature 178.27
_diffrn_measured_fraction_theta_full 0.982
_diffrn_measured_fraction_theta_max 0.981
_diffrn_measurement_device_type 'Bruker D8 Venture'
_diffrn_measurement_method '\f and \w scans'
_diffrn_radiation_type GaK\a
_diffrn_radiation_wavelength 1.34139
_diffrn_reflns_av_R_equivalents 0.0600
_diffrn_reflns_av_unetI/netI 0.0444
_diffrn_reflns_Laue_measured_fraction_full 0.982
_diffrn_reflns_Laue_measured_fraction_max 0.981
_diffrn_reflns_limit_h_max 7
_diffrn_reflns_limit_h_min -7
_diffrn_reflns_limit_k_max 21
_diffrn_reflns_limit_k_min -21
_diffrn_reflns_limit_l_max 11
_diffrn_reflns_limit_l_min -13
_diffrn_reflns_number 10969
_diffrn_reflns_point_group_measured_fraction_full 0.982
_diffrn_reflns_point_group_measured_fraction_max 0.981
_diffrn_reflns_theta_full 53.594
_diffrn_reflns_theta_max 55.022
_diffrn_reflns_theta_min 4.213
_diffrn_standards_number 0
_exptl_absorpt_coefficient_mu 1.590
_exptl_absorpt_correction_T_max 0.7508
_exptl_absorpt_correction_T_min 0.5225
_exptl_absorpt_correction_type multi-scan
_exptl_absorpt_process_details
'SADABS-2016/2 (Bruker,2016/2) was used for absorption correction. wR2(int) was 0.1821 before and 0.0937 after correction. The Ratio of minimum to maximum transmission is 0.6959. The \l/2 correction factor is Not present.'
_exptl_crystal_colour colourless
_exptl_crystal_density_diffrn 1.464
_exptl_crystal_description block
_exptl_crystal_F_000 528
_exptl_crystal_size_max 0.1
_exptl_crystal_size_mid 0.08
_exptl_crystal_size_min 0.05
_refine_diff_density_max 0.491
_refine_diff_density_min -0.729
_refine_diff_density_rms 0.090
_refine_ls_extinction_method none
_refine_ls_goodness_of_fit_ref 1.055
_refine_ls_hydrogen_treatment constr
_refine_ls_matrix_type full
_refine_ls_number_parameters 163
_refine_ls_number_reflns 2175
_refine_ls_number_restraints 0
_refine_ls_restrained_S_all 1.055
_refine_ls_R_factor_all 0.0558
_refine_ls_R_factor_gt 0.0543
_refine_ls_shift/su_max 0.001
_refine_ls_shift/su_mean 0.000
_refine_ls_structure_factor_coef Fsqd
_refine_ls_weighting_details 'w=1/[\s^2^(Fo^2^)+(0.1009P)^2^+0.3463P] where P=(Fo^2^+2Fc^2^)/3'
_refine_ls_weighting_scheme calc
_refine_ls_wR_factor_gt 0.1424
_refine_ls_wR_factor_ref 0.1441
_reflns_Friedel_coverage 0.000
_reflns_number_gt 2060
_reflns_number_total 2175
_reflns_threshold_expression 'I > 2\s(I)'
_cod_data_source_file d0ra03894f2.cif
_cod_data_source_block 1901162580_0m
_cod_depositor_comments 'Adding full bibliography for 7240560.cif.'
_cod_database_code 7240560
_shelx_shelxl_version_number 2016/6
_shelx_space_group_comment
;
The symmetry employed for this shelxl refinement is uniquely defined
by the following loop, which should always be used as a source of
symmetry information in preference to the above space-group names.
They are only intended as comments.
;
_shelx_estimated_absorpt_t_max 0.925
_shelx_estimated_absorpt_t_min 0.857
_olex2_refinement_description
;
1. Fixed Uiso
 At 1.2 times of:
  All C(H) groups
2.a Aromatic/amide H refined with riding coordinates:
 C2(H2), C3(H3), C4(H4), C5(H5), C10(H10), C11(H11), C12(H12), C13(H13),
 C14(H14)
;
_olex2_submission_special_instructions 'No special instructions were received'

loop_
_space_group_symop_operation_xyz
'x, y, z'
'-x, y+1/2, -z+1/2'
'-x, -y, -z'
'x, -y-1/2, z-1/2'

loop_
_atom_site_label
_atom_site_type_symbol
_atom_site_fract_x
_atom_site_fract_y
_atom_site_fract_z
_atom_site_U_iso_or_equiv
_atom_site_adp_type
_atom_site_occupancy
_atom_site_site_symmetry_order
_atom_site_calc_flag
_atom_site_refinement_flags_posn
_atom_site_refinement_flags_adp
_atom_site_refinement_flags_occupancy
_atom_site_disorder_assembly
_atom_site_disorder_group
S1 S 0.15228(7) 0.48437(2) 0.67415(4) 0.0309(2) Uani 1 1 d . . . . .
O1 O 0.8509(2) 0.60246(9) 0.82333(14) 0.0428(4) Uani 1 1 d . . . . .
O2 O 0.6182(2) 0.68071(8) 0.72242(15) 0.0445(4) Uani 1 1 d . . . . .
N1 N 0.6684(2) 0.61690(8) 0.76457(14) 0.0297(4) Uani 1 1 d . . . . .
C1 C 0.3361(3) 0.44348(10) 0.79385(18) 0.0284(4) Uani 1 1 d . . . . .
C2 C 0.3073(3) 0.37475(10) 0.85563(19) 0.0345(4) Uani 1 1 d . . . . .
H2 H 0.174870 0.346557 0.836849 0.041 Uiso 1 1 calc R . . . .
C3 C 0.4763(3) 0.34902(11) 0.94460(18) 0.0360(5) Uani 1 1 d . . . . .
H3 H 0.461348 0.302192 0.987260 0.043 Uiso 1 1 calc R . . . .
C4 C 0.6696(3) 0.39136(11) 0.97245(19) 0.0356(5) Uani 1 1 d . . . . .
H4 H 0.784877 0.372286 1.033220 0.043 Uiso 1 1 calc R . . . .
C5 C 0.6971(3) 0.45984(11) 0.91419(18) 0.0321(4) Uani 1 1 d . . . . .
H5 H 0.828577 0.488255 0.935740 0.038 Uiso 1 1 calc R . . . .
C6 C 0.5289(3) 0.48733(9) 0.82253(17) 0.0264(4) Uani 1 1 d . . . . .
C7 C 0.5097(3) 0.55572(9) 0.74667(16) 0.0258(4) Uani 1 1 d . . . . .
C8 C 0.3208(3) 0.56153(9) 0.66164(16) 0.0261(4) Uani 1 1 d . . . . .
C9 C 0.2554(3) 0.61725(9) 0.55992(16) 0.0263(4) Uani 1 1 d . . . . .
C10 C 0.3822(3) 0.62539(10) 0.46617(18) 0.0330(4) Uani 1 1 d . . . . .
H10 H 0.513043 0.596578 0.469823 0.040 Uiso 1 1 calc R . . . .
C11 C 0.3183(3) 0.67518(11) 0.36793(19) 0.0371(5) Uani 1 1 d . . . . .
H11 H 0.405143 0.680348 0.304160 0.045 Uiso 1 1 calc R . . . .
C12 C 0.1279(4) 0.71762(11) 0.36211(19) 0.0387(5) Uani 1 1 d . . . . .
H12 H 0.085203 0.752326 0.295086 0.046 Uiso 1 1 calc R . . . .
C13 C 0.0006(3) 0.70923(11) 0.4542(2) 0.0378(5) Uani 1 1 d . . . . .
H13 H -0.130307 0.738062 0.449961 0.045 Uiso 1 1 calc R . . . .
C14 C 0.0625(3) 0.65909(10) 0.55257(18) 0.0312(4) Uani 1 1 d . . . . .
H14 H -0.026637 0.653236 0.615080 0.037 Uiso 1 1 calc R . . . .

loop_
_atom_site_aniso_label
_atom_site_aniso_U_11
_atom_site_aniso_U_22
_atom_site_aniso_U_33
_atom_site_aniso_U_23
_atom_site_aniso_U_13
_atom_site_aniso_U_12
S1 0.0268(3) 0.0252(3) 0.0383(4) 0.00154(16) -0.0017(2) -0.00406(15)
O1 0.0297(7) 0.0419(9) 0.0531(10) 0.0056(6) -0.0042(6) -0.0094(5)
O2 0.0465(8) 0.0245(7) 0.0583(10) 0.0046(6) -0.0039(7) -0.0087(6)
N1 0.0301(8) 0.0270(8) 0.0318(8) -0.0018(6) 0.0044(6) -0.0056(6)
C1 0.0279(9) 0.0239(9) 0.0322(9) -0.0033(7) 0.0019(7) -0.0005(6)
C2 0.0372(10) 0.0267(9) 0.0387(11) -0.0006(8) 0.0042(8) -0.0063(7)
C3 0.0473(11) 0.0255(9) 0.0348(10) 0.0036(7) 0.0057(8) -0.0020(8)
C4 0.0399(10) 0.0321(9) 0.0325(10) 0.0011(8) -0.0009(8) 0.0036(8)
C5 0.0311(9) 0.0300(9) 0.0332(10) -0.0019(7) -0.0002(7) -0.0019(7)
C6 0.0283(9) 0.0225(9) 0.0284(9) -0.0040(6) 0.0050(7) -0.0013(6)
C7 0.0261(8) 0.0219(8) 0.0297(9) -0.0036(7) 0.0057(7) -0.0020(6)
C8 0.0272(8) 0.0217(8) 0.0300(9) -0.0038(7) 0.0062(7) 0.0001(6)
C9 0.0284(8) 0.0209(8) 0.0282(9) -0.0039(6) 0.0010(7) -0.0009(6)
C10 0.0347(9) 0.0296(9) 0.0352(10) -0.0018(8) 0.0068(8) 0.0041(7)
C11 0.0494(11) 0.0333(10) 0.0298(10) -0.0005(8) 0.0095(8) 0.0000(8)
C12 0.0537(12) 0.0253(9) 0.0327(11) 0.0012(7) -0.0059(9) 0.0019(8)
C13 0.0356(10) 0.0292(10) 0.0456(12) -0.0019(8) -0.0025(9) 0.0072(7)
C14 0.0290(9) 0.0262(9) 0.0385(10) -0.0040(7) 0.0055(7) 0.0013(7)

loop_
_atom_type_symbol
_atom_type_description
_atom_type_scat_dispersion_real
_atom_type_scat_dispersion_imag
_atom_type_scat_source
C C 0.0148 0.0070 'International Tables Vol C Tables 4.2.6.8 and 6.1.1.4'
H H 0.0000 0.0000 'International Tables Vol C Tables 4.2.6.8 and 6.1.1.4'
N N 0.0241 0.0134 'International Tables Vol C Tables 4.2.6.8 and 6.1.1.4'
O O 0.0412 0.0250 'International Tables Vol C Tables 4.2.6.8 and 6.1.1.4'
S S 0.2925 0.4295 'International Tables Vol C Tables 4.2.6.8 and 6.1.1.4'

loop_
_geom_angle_atom_site_label_1
_geom_angle_atom_site_label_2
_geom_angle_atom_site_label_3
_geom_angle
_geom_angle_site_symmetry_1
_geom_angle_site_symmetry_3
_geom_angle_publ_flag
C8 S1 C1 92.67(8) . . ?
O1 N1 C7 117.94(15) . . ?
O2 N1 O1 122.41(15) . . ?
O2 N1 C7 119.65(15) . . ?
C2 C1 S1 126.21(14) . . ?
C2 C1 C6 121.91(17) . . ?
C6 C1 S1 111.87(14) . . ?
C1 C2 H2 120.9 . . ?
C3 C2 C1 118.15(17) . . ?
C3 C2 H2 120.9 . . ?
C2 C3 H3 119.8 . . ?
C2 C3 C4 120.46(18) . . ?
C4 C3 H3 119.8 . . ?
C3 C4 H4 119.2 . . ?
C5 C4 C3 121.70(18) . . ?
C5 C4 H4 119.2 . . ?
C4 C5 H5 120.4 . . ?
C4 C5 C6 119.27(17) . . ?
C6 C5 H5 120.4 . . ?
C1 C6 C7 109.49(16) . . ?
C5 C6 C1 118.48(16) . . ?
C5 C6 C7 132.03(17) . . ?
C6 C7 N1 122.86(15) . . ?
C8 C7 N1 121.69(15) . . ?
C8 C7 C6 115.27(15) . . ?
C7 C8 S1 110.62(13) . . ?
C7 C8 C9 130.66(16) . . ?
C9 C8 S1 118.46(13) . . ?
C10 C9 C8 119.73(16) . . ?
C14 C9 C8 120.93(17) . . ?
C14 C9 C10 119.26(17) . . ?
C9 C10 H10 119.9 . . ?
C11 C10 C9 120.29(17) . . ?
C11 C10 H10 119.9 . . ?
C10 C11 H11 119.9 . . ?
C10 C11 C12 120.22(19) . . ?
C12 C11 H11 119.9 . . ?
C11 C12 H12 120.1 . . ?
C13 C12 C11 119.72(18) . . ?
C13 C12 H12 120.1 . . ?
C12 C13 H13 119.8 . . ?
C12 C13 C14 120.48(18) . . ?
C14 C13 H13 119.8 . . ?
C9 C14 H14 120.0 . . ?
C13 C14 C9 120.02(18) . . ?
C13 C14 H14 120.0 . . ?

loop_
_geom_bond_atom_site_label_1
_geom_bond_atom_site_label_2
_geom_bond_distance
_geom_bond_site_symmetry_2
_geom_bond_publ_flag
S1 C1 1.7354(19) . ?
S1 C8 1.7217(17) . ?
O1 N1 1.231(2) . ?
O2 N1 1.222(2) . ?
N1 C7 1.442(2) . ?
C1 C2 1.398(3) . ?
C1 C6 1.410(2) . ?
C2 H2 0.9500 . ?
C2 C3 1.379(3) . ?
C3 H3 0.9500 . ?
C3 C4 1.398(3) . ?
C4 H4 0.9500 . ?
C4 C5 1.374(3) . ?
C5 H5 0.9500 . ?
C5 C6 1.403(3) . ?
C6 C7 1.442(2) . ?
C7 C8 1.372(2) . ?
C8 C9 1.476(2) . ?
C9 C10 1.393(3) . ?
C9 C14 1.392(2) . ?
C10 H10 0.9500 . ?
C10 C11 1.382(3) . ?
C11 H11 0.9500 . ?
C11 C12 1.386(3) . ?
C12 H12 0.9500 . ?
C12 C13 1.381(3) . ?
C13 H13 0.9500 . ?
C13 C14 1.385(3) . ?
C14 H14 0.9500 . ?
